data_7000776
loop_
_publ_author_name
'Volkringer, Christophe'
'Loiseau, Thierry'
'Guillou, Nathalie'
'F\'erey, G\'erard'
'Elka\"im, Erik'
'Vimont, Alexandre'

_publ_section_title
;
 XRD and IR structural investigations of a particular breathing effect
 in the MOF-type gallium terephthalate MIL-53(Ga)
;
_journal_issue 12
_journal_name_full 'Dalton Transactions'
_journal_page_first 2241
_journal_page_last 2249
_journal_paper_doi 10.1039/b817563b
_journal_year 2009
_chemical_name_common 'Gallium terephthalate'
_space_group_IT_number 14
_symmetry_space_group_name_Hall '-P 2ybc'
_symmetry_space_group_name_H-M 'P 1 21/c 1'
_cell_angle_alpha 90
_cell_angle_beta 103.79364(83)
_cell_angle_gamma 90
_cell_length_a 19.70530(22)
_cell_length_b 15.16417(43)
_cell_length_c 6.681171(94)
_cell_volume 1938.86(7)
_cod_data_source_file b817563b.txt
_cod_data_source_block 2
_cod_original_cell_volume 1938.855(66)
_cod_original_sg_symbol_H-M P21/c
_cod_database_code 7000776

loop_
_symmetry_equiv_pos_as_xyz
'-x, -y, -z'
'-x, y+1/2, -z+1/2'
'x, -y+1/2, z+1/2'
'x, y, z'

loop_
_atom_site_label
_atom_site_type_symbol
_atom_site_symmetry_multiplicity
_atom_site_fract_x
_atom_site_fract_y
_atom_site_fract_z
_atom_site_occupancy
_atom_site_B_iso_or_equiv
Ga1 Ga+3 4 0.49568(22) 0.25396(53) 0.51496(65) 1 1.151(42)
Ga2 Ga+3 4 0 0.5 0 1 1.151(42)
Ga3 Ga+3 4 0 0 0 1 1.151(42)
O1 O-2 4 0.4990(12) 0.1890(23) 0.7708(34) 1 1.58(10)
O2 O-2 4 -0.0001(13) 0.4364(23) 0.7464(44) 1 1.58(10)
O11 O-2 4 0.08732169 0.5660255 -0.3777577 1 1.58(10)
O12 O-2 4 0.06561105 0.5784208 -0.07093795 1 1.58(10)
O13 O-2 4 0.4389728 0.6570335 0.04597103 1 1.58(10)
O14 O-2 4 0.4169712 0.6714184 0.3519975 1 1.58(10)
O21 O-2 4 0.4085496 0.1923123 0.367062 1 1.58(10)
O22 O-2 4 0.4370978 0.1513548 0.08206295 1 1.58(10)
O23 O-2 4 0.05926473 0.09746706 -0.08140812 1 1.58(10)
O24 O-2 4 0.08870997 0.04889531 -0.3592515 1 1.58(10)
C11 C 4 0.1831284 0.6001408 -0.09589053 1 1.25(11)
C12 C 4 0.2291694 0.6039404 -0.2202988 1 1.25(11)
C13 C 4 0.2982602 0.6220242 -0.13709 1 1.25(11)
C14 C 4 0.32131 0.6363083 0.07052697 1 1.25(11)
C15 C 4 0.275269 0.6325087 0.1949352 1 1.25(11)
C16 C 4 0.2061782 0.6144249 0.1117265 1 1.25(11)
C17 C 4 0.1084902 0.580605 -0.1857803 1 1.25(11)
C18 C 4 0.3959482 0.655844 0.1604167 1 1.25(11)
H12 H 4 0.2126812 0.5937225 -0.3688131 1 2
H13 H 4 0.3311946 0.6247421 -0.2260828 1 2
H15 H 4 0.2917571 0.6427265 0.3434495 1 2
H16 H 4 0.1732438 0.6117069 0.2007192 1 2
C21 C 4 0.3169716 0.1418981 0.08956288 1 1.25(11)
C22 C 4 0.2673006 0.1542118 0.1996311 1 1.25(11)
C23 C 4 0.1987345 0.1348211 0.1121846 1 1.25(11)
C24 C 4 0.1798394 0.1031166 -0.08533021 1 1.25(11)
C25 C 4 0.2295104 0.09080289 -0.1953984 1 1.25(11)
C26 C 4 0.2980765 0.1101937 -0.1079519 1 1.25(11)
C27 C 4 0.3910431 0.1628458 0.1840307 1 1.25(11)
C28 C 4 0.105768 0.08216888 -0.179798 1 1.25(11)
H22 H 4 0.2808169 0.1768909 0.3409191 1 2
H23 H 4 0.1632034 0.1436294 0.1909195 1 2
H25 H 4 0.2159942 0.06812378 -0.3366864 1 2
H26 H 4 0.3336076 0.1013853 -0.1866868 1 2
Ow1 O-2 4 0.5111(14) 0.0198(15) 0.6933(36) 1 4.28(37)
Ow2 O-2 4 0.9690(10) 0.2405(19) 0.3280(32) 1 4.28(37)
